data_7016762
loop_
_publ_author_name
'Li, Jiaye'
'Stasch, Andreas'
'Schenk, Christian'
'Jones, Cameron'

_publ_section_title
;
 Extremely bulky amido-group 14 element chloride complexes: Potential
 synthons for low oxidation state main group chemistry.
;
_journal_issue 40
_journal_name_full 'Dalton transactions (Cambridge, England : 2003)'
_journal_page_first 10448
_journal_page_last 10456
_journal_paper_doi 10.1039/c1dt10678c
_journal_volume 40
_journal_year 2011
_chemical_formula_sum 'C36 H36 Cl3 N Si2'
_chemical_formula_weight 645.19
_chemical_name_systematic
;
?
;
_space_group_IT_number 2
_symmetry_cell_setting triclinic
_symmetry_space_group_name_Hall '-P 1'
_symmetry_space_group_name_H-M 'P -1'
_atom_sites_solution_hydrogens geom
_atom_sites_solution_primary direct
_atom_sites_solution_secondary difmap
_audit_creation_method SHELXL-97
_cell_angle_alpha 90.754(3)
_cell_angle_beta 108.006(4)
_cell_angle_gamma 96.141(4)
_cell_formula_units_Z 2
_cell_length_a 10.0788(7)
_cell_length_b 13.1075(9)
_cell_length_c 13.1687(9)
_cell_measurement_temperature 173(2)
_cell_volume 1643.0(2)
_computing_structure_refinement 'SHELXL-97 (Sheldrick, 1997)'
_computing_structure_solution 'SHELXS-97 (Sheldrick, 1990)'
_diffrn_ambient_temperature 173(2)
_diffrn_measured_fraction_theta_full 0.994
_diffrn_measured_fraction_theta_max 0.994
_diffrn_measurement_device_type 'Oxford Gemini Ultra'
_diffrn_radiation_monochromator graphite
_diffrn_radiation_source 'Enhance (Mo) X-ray Source'
_diffrn_radiation_type MoK\a
_diffrn_radiation_wavelength 0.71073
_diffrn_reflns_av_R_equivalents 0.0432
_diffrn_reflns_av_sigmaI/netI 0.0288
_diffrn_reflns_limit_h_max 12
_diffrn_reflns_limit_h_min -12
_diffrn_reflns_limit_k_max 15
_diffrn_reflns_limit_k_min -16
_diffrn_reflns_limit_l_max 16
_diffrn_reflns_limit_l_min -16
_diffrn_reflns_number 46831
_diffrn_reflns_theta_full 26.00
_diffrn_reflns_theta_max 26.00
_diffrn_reflns_theta_min 3.13
_exptl_absorpt_coefficient_mu 0.379
_exptl_absorpt_correction_T_max 0.921
_exptl_absorpt_correction_T_min 0.845
_exptl_absorpt_correction_type multi-scan
_exptl_absorpt_process_details 'SCALE3 ABSPACK'
_exptl_crystal_colour colourless
_exptl_crystal_density_diffrn 1.304
_exptl_crystal_density_method 'not measured'
_exptl_crystal_description block
_exptl_crystal_F_000 676
_exptl_crystal_size_max 0.40
_exptl_crystal_size_mid 0.25
_exptl_crystal_size_min 0.20
_refine_diff_density_max 0.322
_refine_diff_density_min -0.358
_refine_diff_density_rms 0.047
_refine_ls_extinction_method none
_refine_ls_goodness_of_fit_ref 1.197
_refine_ls_hydrogen_treatment constr
_refine_ls_matrix_type full
_refine_ls_number_parameters 441
_refine_ls_number_reflns 6423
_refine_ls_number_restraints 6
_refine_ls_restrained_S_all 1.197
_refine_ls_R_factor_all 0.0533
_refine_ls_R_factor_gt 0.0476
_refine_ls_shift/su_max 0.001
_refine_ls_shift/su_mean 0.000
_refine_ls_structure_factor_coef Fsqd
_refine_ls_weighting_details 'calc w=1/[\s^2^(Fo^2^)+(0.0303P)^2^+1.1296P] where P=(Fo^2^+2Fc^2^)/3'
_refine_ls_weighting_scheme calc
_refine_ls_wR_factor_gt 0.0997
_refine_ls_wR_factor_ref 0.1021
_reflns_number_gt 5922
_reflns_number_total 6423
_reflns_threshold_expression >2sigma(I)
_cod_data_source_file c1dt10678c.txt
_cod_data_source_block compound12
_cod_original_sg_symbol_H-M P-1
_cod_database_code 7016762

loop_
_symmetry_equiv_pos_as_xyz
'x, y, z'
'-x, -y, -z'

loop_
_atom_site_label
_atom_site_type_symbol
_atom_site_fract_x
_atom_site_fract_y
_atom_site_fract_z
_atom_site_U_iso_or_equiv
_atom_site_adp_type
_atom_site_occupancy
_atom_site_symmetry_multiplicity
_atom_site_calc_flag
_atom_site_refinement_flags
_atom_site_disorder_assembly
_atom_site_disorder_group
Cl1 Cl 0.2881(4) 0.7532(5) 0.3032(5) 0.0367(10) Uani 0.454(2) 1 d P A 1
Cl1A Cl 0.6882(3) 0.5585(2) 0.1885(2) 0.0322(6) Uani 0.546(2) 1 d P A 2
Cl2 Cl 0.3837(5) 0.8994(5) 0.1389(3) 0.0327(10) Uani 0.454(2) 1 d P A 1
Cl2A Cl 0.3872(3) 0.6363(2) 0.05625(17) 0.0372(5) Uani 0.546(2) 1 d P A 2
Cl3 Cl 0.5463(5) 0.9360(4) 0.3938(4) 0.0300(9) Uani 0.454(2) 1 d P A 1
Cl3A Cl 0.4211(3) 0.5257(2) 0.2767(3) 0.0319(6) Uani 0.546(2) 1 d P A 2
Si1 Si 0.52250(6) 0.62368(5) 0.20292(5) 0.02562(15) Uani 1 1 d D . .
Si2 Si 0.45657(6) 0.82766(4) 0.27437(5) 0.02370(15) Uani 1 1 d D . .
N1 N 0.57794(16) 0.74316(12) 0.27048(13) 0.0201(4) Uani 1 1 d . A .
C1 C 0.72638(19) 0.77594(15) 0.32839(15) 0.0185(4) Uani 1 1 d . . .
C2 C 0.78702(19) 0.74627(15) 0.43324(15) 0.0192(4) Uani 1 1 d . A .
C3 C 0.9261(2) 0.78362(15) 0.48771(16) 0.0212(4) Uani 1 1 d . . .
H3 H 0.9680 0.7615 0.5576 0.025 Uiso 1 1 calc R A .
C4 C 1.00559(19) 0.85178(15) 0.44391(16) 0.0214(4) Uani 1 1 d . A .
C5 C 0.9443(2) 0.87907(16) 0.34034(16) 0.0229(4) Uani 1 1 d . . .
H5 H 0.9973 0.9255 0.3088 0.028 Uiso 1 1 calc R A .
C6 C 0.8076(2) 0.84104(15) 0.28047(16) 0.0208(4) Uani 1 1 d . A .
C7 C 1.1529(2) 0.89583(18) 0.50696(18) 0.0314(5) Uani 1 1 d . . .
H7A H 1.2190 0.8482 0.5008 0.047 Uiso 1 1 calc R A .
H7B H 1.1595 0.9061 0.5823 0.047 Uiso 1 1 calc R . .
H7C H 1.1762 0.9619 0.4788 0.047 Uiso 1 1 calc R . .
C8 C 0.7064(2) 0.67646(15) 0.49144(16) 0.0215(4) Uani 1 1 d . . .
H8 H 0.6222 0.6414 0.4351 0.026 Uiso 1 1 calc R A .
C9 C 0.6508(2) 0.73422(16) 0.56792(16) 0.0232(4) Uani 1 1 d . A .
C10 C 0.7268(2) 0.81861(17) 0.63349(17) 0.0287(5) Uani 1 1 d . . .
H10 H 0.8164 0.8448 0.6291 0.034 Uiso 1 1 calc R A .
C11 C 0.6733(3) 0.86460(19) 0.70484(19) 0.0350(5) Uani 1 1 d . A .
H11 H 0.7265 0.9218 0.7495 0.042 Uiso 1 1 calc R . .
C12 C 0.5431(3) 0.8282(2) 0.7118(2) 0.0393(6) Uani 1 1 d . . .
H12 H 0.5064 0.8602 0.7608 0.047 Uiso 1 1 calc R A .
C13 C 0.4666(3) 0.7450(2) 0.6472(2) 0.0383(6) Uani 1 1 d . A .
H13 H 0.3767 0.7197 0.6516 0.046 Uiso 1 1 calc R . .
C14 C 0.5201(2) 0.69813(18) 0.57587(18) 0.0302(5) Uani 1 1 d . . .
H14 H 0.4667 0.6406 0.5319 0.036 Uiso 1 1 calc R A .
C15 C 0.7914(2) 0.59152(16) 0.54623(16) 0.0225(4) Uani 1 1 d . A .
C16 C 0.7890(2) 0.50262(17) 0.48732(19) 0.0298(5) Uani 1 1 d . . .
H16 H 0.7332 0.4952 0.4143 0.036 Uiso 1 1 calc R A .
C17 C 0.8664(2) 0.42438(18) 0.5330(2) 0.0360(6) Uani 1 1 d . A .
H17 H 0.8628 0.3639 0.4913 0.043 Uiso 1 1 calc R . .
C18 C 0.9484(2) 0.43389(18) 0.6385(2) 0.0355(6) Uani 1 1 d . . .
H18 H 1.0024 0.3806 0.6695 0.043 Uiso 1 1 calc R A .
C19 C 0.9514(2) 0.5215(2) 0.69863(19) 0.0368(6) Uani 1 1 d . A .
H19 H 1.0076 0.5283 0.7716 0.044 Uiso 1 1 calc R . .
C20 C 0.8728(2) 0.60007(18) 0.65346(18) 0.0306(5) Uani 1 1 d . . .
H20 H 0.8748 0.6597 0.6959 0.037 Uiso 1 1 calc R A .
C21 C 0.7552(2) 0.86775(16) 0.16302(16) 0.0233(4) Uani 1 1 d . . .
H21 H 0.6503 0.8603 0.1416 0.028 Uiso 1 1 calc R A .
C22 C 0.8030(2) 0.98023(16) 0.14937(16) 0.0246(4) Uani 1 1 d . A .
C23 C 0.9126(2) 1.01045(18) 0.10982(19) 0.0324(5) Uani 1 1 d . . .
H23 H 0.9595 0.9598 0.0871 0.039 Uiso 1 1 calc R A .
C24 C 0.9549(3) 1.11388(19) 0.1029(2) 0.0377(6) Uani 1 1 d . A .
H24 H 1.0311 1.1332 0.0764 0.045 Uiso 1 1 calc R . .
C25 C 0.8876(3) 1.18800(19) 0.13382(19) 0.0377(6) Uani 1 1 d . . .
H25 H 0.9162 1.2586 0.1281 0.045 Uiso 1 1 calc R A .
C26 C 0.7784(3) 1.1595(2) 0.1733(2) 0.0463(7) Uani 1 1 d . A .
H26 H 0.7312 1.2105 0.1951 0.056 Uiso 1 1 calc R . .
C27 C 0.7373(3) 1.05625(19) 0.1811(2) 0.0393(6) Uani 1 1 d . . .
H27 H 0.6622 1.0374 0.2089 0.047 Uiso 1 1 calc R A .
C28 C 0.7941(2) 0.79178(16) 0.09163(16) 0.0254(5) Uani 1 1 d . A .
C29 C 0.7012(3) 0.76493(18) -0.01026(18) 0.0351(5) Uani 1 1 d . . .
H29 H 0.6171 0.7965 -0.0347 0.042 Uiso 1 1 calc R A .
C30 C 0.7291(3) 0.6933(2) -0.0763(2) 0.0437(6) Uani 1 1 d . A .
H30 H 0.6644 0.6763 -0.1456 0.052 Uiso 1 1 calc R . .
C31 C 0.8499(3) 0.64631(19) -0.0426(2) 0.0413(6) Uani 1 1 d . . .
H31 H 0.8675 0.5954 -0.0873 0.050 Uiso 1 1 calc R A .
C32 C 0.9455(3) 0.67395(19) 0.0570(2) 0.0370(6) Uani 1 1 d . A .
H32 H 1.0307 0.6435 0.0801 0.044 Uiso 1 1 calc R . .
C33 C 0.9173(2) 0.74612(18) 0.12333(18) 0.0305(5) Uani 1 1 d . . .
H33 H 0.9836 0.7645 0.1917 0.037 Uiso 1 1 calc R A .
C34 C 0.6721(15) 0.5608(14) 0.1867(17) 0.079(7) Uani 0.454(2) 1 d PD A 1
H34A H 0.7076 0.5961 0.1335 0.119 Uiso 0.454(2) 1 calc PR A 1
H34B H 0.6403 0.4887 0.1628 0.119 Uiso 0.454(2) 1 calc PR A 1
H34C H 0.7473 0.5645 0.2553 0.119 Uiso 0.454(2) 1 calc PR A 1
C34A C 0.2978(15) 0.7569(17) 0.2953(18) 0.052(6) Uani 0.546(2) 1 d PD A 2
H34D H 0.2523 0.7070 0.2353 0.079 Uiso 0.546(2) 1 calc PR A 2
H34E H 0.2322 0.8056 0.2996 0.079 Uiso 0.546(2) 1 calc PR A 2
H34F H 0.3253 0.7208 0.3620 0.079 Uiso 0.546(2) 1 calc PR A 2
C35 C 0.4009(18) 0.6400(16) 0.0669(8) 0.083(8) Uani 0.454(2) 1 d PD A 1
H35A H 0.3184 0.6698 0.0730 0.124 Uiso 0.454(2) 1 calc PR A 1
H35B H 0.3711 0.5730 0.0281 0.124 Uiso 0.454(2) 1 calc PR A 1
H35C H 0.4492 0.6858 0.0280 0.124 Uiso 0.454(2) 1 calc PR A 1
C35A C 0.388(2) 0.8921(16) 0.1464(10) 0.050(6) Uani 0.546(2) 1 d PD A 2
H35D H 0.4636 0.9391 0.1346 0.075 Uiso 0.546(2) 1 calc PR A 2
H35E H 0.3115 0.9309 0.1500 0.075 Uiso 0.546(2) 1 calc PR A 2
H35F H 0.3525 0.8401 0.0872 0.075 Uiso 0.546(2) 1 calc PR A 2
C36 C 0.4255(18) 0.5305(12) 0.2681(15) 0.064(7) Uani 0.454(2) 1 d PD A 1
H36A H 0.4928 0.4985 0.3256 0.096 Uiso 0.454(2) 1 calc PR A 1
H36B H 0.3680 0.4773 0.2151 0.096 Uiso 0.454(2) 1 calc PR A 1
H36C H 0.3647 0.5666 0.2980 0.096 Uiso 0.454(2) 1 calc PR A 1
C36A C 0.5406(19) 0.9256(11) 0.3848(11) 0.036(5) Uani 0.546(2) 1 d PD A 2
H36D H 0.5734 0.8914 0.4523 0.054 Uiso 0.546(2) 1 calc PR A 2
H36E H 0.4721 0.9717 0.3897 0.054 Uiso 0.546(2) 1 calc PR A 2
H36F H 0.6206 0.9654 0.3709 0.054 Uiso 0.546(2) 1 calc PR A 2

loop_
_atom_site_aniso_label
_atom_site_aniso_U_11
_atom_site_aniso_U_22
_atom_site_aniso_U_33
_atom_site_aniso_U_23
_atom_site_aniso_U_13
_atom_site_aniso_U_12
Cl1 0.0171(13) 0.041(2) 0.0526(19) 0.0019(14) 0.0148(13) -0.0044(11)
Cl1A 0.0331(8) 0.0259(12) 0.0394(14) -0.0055(10) 0.0142(8) 0.0042(8)
Cl2 0.0324(18) 0.0406(19) 0.0217(14) 0.0088(13) 0.0000(12) 0.0147(14)
Cl2A 0.0367(9) 0.0367(12) 0.0246(8) -0.0037(7) -0.0077(7) -0.0027(8)
Cl3 0.0291(15) 0.0256(12) 0.0307(14) -0.0084(10) 0.0035(10) 0.0016(10)
Cl3A 0.0329(11) 0.0232(11) 0.0368(12) 0.0005(9) 0.0110(9) -0.0101(8)
Si1 0.0263(3) 0.0224(3) 0.0246(3) -0.0034(2) 0.0047(2) -0.0030(2)
Si2 0.0196(3) 0.0237(3) 0.0255(3) -0.0012(2) 0.0048(2) -0.0007(2)
N1 0.0170(8) 0.0191(9) 0.0201(8) -0.0008(7) 0.0021(6) -0.0039(6)
C1 0.0160(9) 0.0173(10) 0.0200(10) -0.0028(8) 0.0040(7) -0.0014(7)
C2 0.0204(9) 0.0175(10) 0.0206(10) 0.0009(8) 0.0081(8) 0.0009(8)
C3 0.0214(9) 0.0223(10) 0.0183(10) 0.0008(8) 0.0038(8) 0.0020(8)
C4 0.0182(9) 0.0214(10) 0.0230(10) -0.0027(8) 0.0055(8) -0.0013(8)
C5 0.0217(10) 0.0227(10) 0.0240(10) 0.0003(9) 0.0090(8) -0.0046(8)
C6 0.0219(9) 0.0200(10) 0.0197(10) 0.0013(8) 0.0057(8) 0.0007(8)
C7 0.0221(10) 0.0376(13) 0.0288(12) -0.0008(10) 0.0030(9) -0.0072(9)
C8 0.0190(9) 0.0230(11) 0.0216(10) 0.0027(8) 0.0065(8) -0.0024(8)
C9 0.0250(10) 0.0240(11) 0.0214(10) 0.0078(9) 0.0071(8) 0.0056(8)
C10 0.0298(11) 0.0288(12) 0.0286(11) 0.0036(10) 0.0103(9) 0.0041(9)
C11 0.0429(13) 0.0307(13) 0.0315(12) -0.0004(10) 0.0101(10) 0.0096(10)
C12 0.0479(14) 0.0431(15) 0.0375(14) 0.0092(12) 0.0229(12) 0.0217(12)
C13 0.0335(12) 0.0458(15) 0.0444(14) 0.0128(12) 0.0213(11) 0.0137(11)
C14 0.0267(11) 0.0308(12) 0.0347(12) 0.0083(10) 0.0114(9) 0.0036(9)
C15 0.0204(9) 0.0215(10) 0.0270(11) 0.0062(9) 0.0101(8) -0.0008(8)
C16 0.0279(11) 0.0257(12) 0.0343(12) 0.0012(10) 0.0091(9) -0.0015(9)
C17 0.0319(12) 0.0231(12) 0.0528(15) 0.0018(11) 0.0134(11) 0.0024(9)
C18 0.0271(11) 0.0284(12) 0.0534(15) 0.0157(12) 0.0142(11) 0.0070(9)
C19 0.0354(12) 0.0439(15) 0.0312(13) 0.0136(11) 0.0081(10) 0.0106(11)
C20 0.0343(12) 0.0311(12) 0.0263(11) 0.0044(10) 0.0081(9) 0.0069(9)
C21 0.0217(10) 0.0262(11) 0.0209(10) 0.0025(9) 0.0062(8) -0.0016(8)
C22 0.0270(10) 0.0255(11) 0.0190(10) 0.0049(9) 0.0047(8) -0.0003(8)
C23 0.0340(12) 0.0290(12) 0.0371(13) 0.0018(10) 0.0169(10) -0.0019(9)
C24 0.0407(13) 0.0356(14) 0.0385(13) 0.0054(11) 0.0185(11) -0.0069(11)
C25 0.0519(15) 0.0269(12) 0.0317(13) 0.0041(10) 0.0125(11) -0.0060(11)
C26 0.0622(17) 0.0301(14) 0.0577(17) 0.0050(13) 0.0344(14) 0.0063(12)
C27 0.0460(14) 0.0322(13) 0.0485(15) 0.0066(12) 0.0283(12) 0.0022(11)
C28 0.0299(11) 0.0249(11) 0.0206(10) 0.0043(9) 0.0090(9) -0.0035(9)
C29 0.0420(13) 0.0311(13) 0.0262(12) 0.0023(10) 0.0029(10) 0.0010(10)
C30 0.0636(17) 0.0352(14) 0.0256(12) -0.0049(11) 0.0065(12) -0.0003(12)
C31 0.0651(17) 0.0285(13) 0.0342(14) -0.0027(11) 0.0236(13) -0.0011(12)
C32 0.0428(13) 0.0333(13) 0.0405(14) 0.0025(11) 0.0218(11) 0.0032(11)
C33 0.0313(11) 0.0339(13) 0.0260(11) 0.0009(10) 0.0100(9) -0.0010(9)
C34 0.113(14) 0.056(11) 0.058(11) -0.009(8) 0.025(10) -0.031(8)
C34A 0.038(8) 0.044(8) 0.070(11) -0.005(7) 0.013(6) -0.005(6)
C35 0.071(11) 0.070(11) 0.080(12) -0.033(8) -0.002(8) -0.031(7)
C35A 0.049(9) 0.037(8) 0.056(10) -0.010(7) 0.007(7) 0.001(6)
C36 0.074(11) 0.057(11) 0.057(11) -0.022(7) 0.028(8) -0.036(8)
C36A 0.043(8) 0.033(7) 0.033(7) 0.014(4) 0.007(5) 0.024(5)

loop_
_atom_type_symbol
_atom_type_description
_atom_type_scat_dispersion_real
_atom_type_scat_dispersion_imag
_atom_type_scat_source
C C 0.0033 0.0016 'International Tables Vol C Tables 4.2.6.8 and 6.1.1.4'
H H 0.0000 0.0000 'International Tables Vol C Tables 4.2.6.8 and 6.1.1.4'
N N 0.0061 0.0033 'International Tables Vol C Tables 4.2.6.8 and 6.1.1.4'
Si Si 0.0817 0.0704 'International Tables Vol C Tables 4.2.6.8 and 6.1.1.4'
Cl Cl 0.1484 0.1585 'International Tables Vol C Tables 4.2.6.8 and 6.1.1.4'

loop_
_geom_angle_atom_site_label_1
_geom_angle_atom_site_label_2
_geom_angle_atom_site_label_3
_geom_angle
N1 Si1 C34 111.9(6)
N1 Si1 C35 109.3(6)
C34 Si1 C35 107.6(9)
N1 Si1 C36 114.4(7)
C34 Si1 C36 106.7(9)
C35 Si1 C36 106.5(9)
N1 Si1 Cl3A 113.04(12)
C34 Si1 Cl3A 107.0(6)
C35 Si1 Cl3A 107.8(7)
C36 Si1 Cl3A 1.5(8)
N1 Si1 Cl2A 111.04(10)
C34 Si1 Cl2A 107.7(7)
C35 Si1 Cl2A 2.1(7)
C36 Si1 Cl2A 104.6(6)
Cl3A Si1 Cl2A 105.87(13)
N1 Si1 Cl1A 110.29(11)
C34 Si1 Cl1A 1.6(7)
C35 Si1 Cl1A 108.8(7)
C36 Si1 Cl1A 107.3(6)
Cl3A Si1 Cl1A 107.51(12)
Cl2A Si1 Cl1A 108.89(12)
N1 Si2 C36A 108.8(6)
N1 Si2 C34A 110.5(8)
C36A Si2 C34A 110.0(10)
N1 Si2 C35A 113.3(6)
C36A Si2 C35A 109.8(9)
C34A Si2 C35A 104.4(9)
N1 Si2 Cl2 114.03(16)
C36A Si2 Cl2 108.7(6)
C34A Si2 Cl2 104.7(7)
C35A Si2 Cl2 1.1(9)
N1 Si2 Cl1 111.0(2)
C36A Si2 Cl1 107.8(7)
C34A Si2 Cl1 2.3(9)
C35A Si2 Cl1 106.1(7)
Cl2 Si2 Cl1 106.4(2)
N1 Si2 Cl3 109.54(18)
C36A Si2 Cl3 0.8(8)
C34A Si2 Cl3 109.9(7)
C35A Si2 Cl3 109.1(7)
Cl2 Si2 Cl3 108.0(3)
Cl1 Si2 Cl3 107.7(3)
C1 N1 Si1 121.86(13)
C1 N1 Si2 117.48(13)
Si1 N1 Si2 120.64(9)
C2 C1 C6 119.49(17)
C2 C1 N1 120.55(16)
C6 C1 N1 119.92(17)
C3 C2 C1 118.82(17)
C3 C2 C8 118.23(17)
C1 C2 C8 122.94(17)
C4 C3 C2 122.55(18)
C5 C4 C3 117.56(17)
C5 C4 C7 120.97(18)
C3 C4 C7 121.46(18)
C4 C5 C6 122.42(18)
C5 C6 C1 119.02(18)
C5 C6 C21 118.05(17)
C1 C6 C21 122.86(17)
C9 C8 C2 113.72(16)
C9 C8 C15 111.84(16)
C2 C8 C15 111.64(15)
C14 C9 C10 118.3(2)
C14 C9 C8 118.16(19)
C10 C9 C8 123.46(18)
C11 C10 C9 120.6(2)
C12 C11 C10 120.5(2)
C13 C12 C11 119.6(2)
C12 C13 C14 120.2(2)
C13 C14 C9 120.8(2)
C16 C15 C20 118.3(2)
C16 C15 C8 119.13(18)
C20 C15 C8 122.60(19)
C15 C16 C17 121.2(2)
C18 C17 C16 120.3(2)
C17 C18 C19 119.3(2)
C18 C19 C20 120.6(2)
C15 C20 C19 120.2(2)
C28 C21 C6 111.29(17)
C28 C21 C22 113.88(16)
C6 C21 C22 110.91(17)
C27 C22 C23 117.7(2)
C27 C22 C21 118.96(18)
C23 C22 C21 123.3(2)
C22 C23 C24 120.9(2)
C25 C24 C23 120.6(2)
C24 C25 C26 119.5(2)
C25 C26 C27 119.8(2)
C22 C27 C26 121.6(2)
C33 C28 C29 117.7(2)
C33 C28 C21 123.24(19)
C29 C28 C21 119.0(2)
C30 C29 C28 121.1(2)
C31 C30 C29 120.5(2)
C30 C31 C32 119.3(2)
C31 C32 C33 120.1(2)
C28 C33 C32 121.2(2)

loop_
_geom_bond_atom_site_label_1
_geom_bond_atom_site_label_2
_geom_bond_distance
Cl1 Si2 2.008(3)
Cl1A Si1 2.0128(17)
Cl2 Si2 1.997(3)
Cl2A Si1 2.011(2)
Cl3 Si2 2.024(4)
Cl3A Si1 2.001(2)
Si1 N1 1.7392(17)
Si1 C34 1.860(7)
Si1 C35 1.862(7)
Si1 C36 1.865(7)
Si2 N1 1.7472(17)
Si2 C36A 1.854(7)
Si2 C34A 1.860(7)
Si2 C35A 1.864(7)
N1 C1 1.467(2)
C1 C2 1.405(3)
C1 C6 1.407(3)
C2 C3 1.393(3)
C2 C8 1.526(3)
C3 C4 1.385(3)
C4 C5 1.382(3)
C4 C7 1.507(3)
C5 C6 1.392(3)
C6 C21 1.531(3)
C8 C9 1.523(3)
C8 C15 1.529(3)
C9 C14 1.387(3)
C9 C10 1.393(3)
C10 C11 1.381(3)
C11 C12 1.378(3)
C12 C13 1.377(4)
C13 C14 1.386(3)
C15 C16 1.385(3)
C15 C20 1.393(3)
C16 C17 1.385(3)
C17 C18 1.375(4)
C18 C19 1.379(4)
C19 C20 1.393(3)
C21 C28 1.522(3)
C21 C22 1.532(3)
C22 C27 1.380(3)
C22 C23 1.384(3)
C23 C24 1.390(3)
C24 C25 1.367(4)
C25 C26 1.376(3)
C26 C27 1.387(3)
C28 C33 1.385(3)
C28 C29 1.393(3)
C29 C30 1.380(4)
C30 C31 1.376(4)
C31 C32 1.383(4)
C32 C33 1.389(3)
